data_8103438
loop_
_publ_author_name
'Cordier, G.'
'Dietrich, C.'

_publ_section_title
;
 Crastal structure of ytterbium gold gallium, Yb Au3 Ga7 in the Sc Rh3
 Si7-type
;
_journal_name_full
;
Zeitschrift fuer Kristallographie - New Crystal Structures
;
_journal_page_first 118
_journal_page_last 118
_journal_volume 211
_journal_year 1996
_chemical_formula_sum 'Au3 Ga7 Yb'
_chemical_name_systematic 'Yb Au3 Ga7'
_space_group_IT_number 167
_symmetry_space_group_name_Hall '-R 3 2"c'
_symmetry_space_group_name_H-M 'R -3 c :H'
_cell_angle_alpha 90
_cell_angle_beta 90
_cell_angle_gamma 120
_cell_formula_units_Z 6
_cell_length_a 8.109
_cell_length_b 8.109
_cell_length_c 21.055
_cell_volume 1199.004
_citation_journal_id_ASTM ZKNSFT
_cod_data_source_file gold_595.cif
_cod_data_source_block Au3Ga7Yb1
_cod_original_formula_sum 'Au3 Ga7 Yb1'
_cod_database_code 8103438

loop_
_symmetry_equiv_pos_as_xyz
x,y,z
-y,x-y,z
-x+y,-x,z
y,x,-z+1/2
-x,-x+y,-z+1/2
x-y,-y,-z+1/2
-x,-y,-z
y,-x+y,-z
x-y,x,-z
-y,-x,z-1/2
x,x-y,z-1/2
-x+y,y,z-1/2
x+2/3,y+1/3,z+1/3
-y+2/3,x-y+1/3,z+1/3
-x+y+2/3,-x+1/3,z+1/3
y+2/3,x+1/3,-z+5/6
-x+2/3,-x+y+1/3,-z+5/6
x-y+2/3,-y+1/3,-z+5/6
-x+2/3,-y+1/3,-z+1/3
y+2/3,-x+y+1/3,-z+1/3
x-y+2/3,x+1/3,-z+1/3
-y+2/3,-x+1/3,z-1/6
x+2/3,x-y+1/3,z-1/6
-x+y+2/3,y+1/3,z-1/6
x+1/3,y+2/3,z+2/3
-y+1/3,x-y+2/3,z+2/3
-x+y+1/3,-x+2/3,z+2/3
y+1/3,x+2/3,-z+7/6
-x+1/3,-x+y+2/3,-z+7/6
x-y+1/3,-y+2/3,-z+7/6
-x+1/3,-y+2/3,-z+2/3
y+1/3,-x+y+2/3,-z+2/3
x-y+1/3,x+2/3,-z+2/3
-y+1/3,-x+2/3,z+1/6
x+1/3,x-y+2/3,z+1/6
-x+y+1/3,y+2/3,z+1/6

loop_
_atom_site_label
_atom_site_type_symbol
_atom_site_fract_x
_atom_site_fract_y
_atom_site_fract_z
_atom_site_occupancy
_atom_site_U_iso_or_equiv
Ga1 Ga 0 0 0.25 1 0.0
Au1 Au 0.68127 0 0.25 1 0.0
Ga2 Ga 0.7911 0.9884 0.13535 1 0.0
Yb1 Yb 0 0 0 1 0.0
